data_4307919
loop_
_publ_author_name
'Liang Deng'
'Hoi-Shan Chan'
'Zuowei Xie'

_publ_section_title
;
Synthesis, Structure, Reactivity, and Thermal Isomerization of
Boron-Substituted 13-Vertex Cobaltacarboranes (\h5-Cp)Co(\h6-R2C2B10Me8H2)
(R = H, Et)
;
_journal_name_full 'Inorganic Chemistry'
_journal_page_first 2716
_journal_page_last 2724
_journal_paper_doi 10.1021/ic062423t
_journal_volume 46
_journal_year 2007
_chemical_formula_sum 'C19 H41 B10 Co'
_chemical_formula_weight 436.55
_chemical_name_systematic
; 
 ? 
;
_space_group_IT_number 14
_symmetry_cell_setting monoclinic
_symmetry_space_group_name_Hall '-P 2ybc'
_symmetry_space_group_name_H-M 'P 1 21/c 1'
_atom_sites_solution_hydrogens geom
_atom_sites_solution_primary direct
_atom_sites_solution_secondary difmap
_audit_creation_method SHELXL-97
_cell_angle_alpha 90.00
_cell_angle_beta 110.631(2)
_cell_angle_gamma 90.00
_cell_formula_units_Z 4
_cell_length_a 16.2735(16)
_cell_length_b 9.9673(10)
_cell_length_c 15.8338(16)
_cell_measurement_temperature 293(2)
_cell_volume 2403.6(4)
_computing_cell_refinement 'Bruker SMART'
_computing_data_collection 'Bruker SMART'
_computing_data_reduction 'Bruker SHELXTL'
_computing_molecular_graphics 'Bruker SHELXTL'
_computing_publication_material 'Bruker SHELXTL'
_computing_structure_refinement 'SHELXL-97 (Sheldrick, 1997)'
_computing_structure_solution 'SHELXS-97 (Sheldrick, 1990)'
_diffrn_ambient_temperature 293(2)
_diffrn_measured_fraction_theta_full 1.000
_diffrn_measured_fraction_theta_max 1.000
_diffrn_measurement_device_type 'CCD area detector'
_diffrn_measurement_method 'phi and omega scans'
_diffrn_radiation_monochromator graphite
_diffrn_radiation_source 'fine-focus sealed tube'
_diffrn_radiation_type MoK\a
_diffrn_radiation_wavelength 0.71073
_diffrn_reflns_av_R_equivalents 0.1279
_diffrn_reflns_av_sigmaI/netI 0.1891
_diffrn_reflns_limit_h_max 19
_diffrn_reflns_limit_h_min -18
_diffrn_reflns_limit_k_max 11
_diffrn_reflns_limit_k_min -11
_diffrn_reflns_limit_l_max 14
_diffrn_reflns_limit_l_min -18
_diffrn_reflns_number 12880
_diffrn_reflns_theta_full 25.01
_diffrn_reflns_theta_max 25.01
_diffrn_reflns_theta_min 1.34
_exptl_absorpt_coefficient_mu 0.719
_exptl_absorpt_correction_T_max 1.000
_exptl_absorpt_correction_T_min 0.015009
_exptl_absorpt_correction_type SADABS
_exptl_crystal_colour colorless
_exptl_crystal_density_diffrn 1.206
_exptl_crystal_density_method 'not measured'
_exptl_crystal_description Block
_exptl_crystal_F_000 928
_exptl_crystal_size_max 0.43
_exptl_crystal_size_mid 0.27
_exptl_crystal_size_min 0.19
_refine_diff_density_max 0.427
_refine_diff_density_min -0.444
_refine_diff_density_rms 0.084
_refine_ls_extinction_method none
_refine_ls_goodness_of_fit_ref 0.922
_refine_ls_hydrogen_treatment riding
_refine_ls_matrix_type full
_refine_ls_number_parameters 271
_refine_ls_number_reflns 4247
_refine_ls_number_restraints 0
_refine_ls_restrained_S_all 0.922
_refine_ls_R_factor_all 0.1888
_refine_ls_R_factor_gt 0.0689
_refine_ls_shift/su_max 0.000
_refine_ls_shift/su_mean 0.000
_refine_ls_structure_factor_coef Fsqd
_refine_ls_weighting_details 'calc w=1/[\s^2^(Fo^2^)+(0.0962P)^2^+0.0000P] where P=(Fo^2^+2Fc^2^)/3'
_refine_ls_weighting_scheme calc
_refine_ls_wR_factor_gt 0.1621
_refine_ls_wR_factor_ref 0.2194
_reflns_number_gt 1681
_reflns_number_total 4247
_reflns_threshold_expression >2sigma(I)
_cod_data_source_file ic062423tsi20061218_054606_9.cif
_cod_data_source_block 10
_cod_depositor_comments
;
The following automatic conversions were performed:
'_symmetry_cell_setting' value 'Monoclinic' changed to 'monoclinic'
according to '/home/saulius/struct/CIF-dictionaries/cif_core.dic'
dictionary named 'cif_core.dic' version 2.4.1 from 2010-06-29.

Automatic conversion script
Id: cif_fix_enum 1527 2010-12-29 10:47:43Z saulius 
;
_cod_database_code 4307919

loop_
_symmetry_equiv_pos_as_xyz
'x, y, z'
'-x, y+1/2, -z+1/2'
'-x, -y, -z'
'x, -y-1/2, z-1/2'

loop_
_atom_site_label
_atom_site_type_symbol
_atom_site_fract_x
_atom_site_fract_y
_atom_site_fract_z
_atom_site_U_iso_or_equiv
_atom_site_adp_type
_atom_site_occupancy
_atom_site_symmetry_multiplicity
_atom_site_calc_flag
_atom_site_refinement_flags
_atom_site_disorder_assembly
_atom_site_disorder_group
Co4 Co 0.17378(7) 0.69457(10) 0.15479(7) 0.0424(4) Uani 1 1 d . . .
C1 C 0.3050(4) 0.6971(7) 0.2248(5) 0.0382(17) Uani 1 1 d . . .
C3 C 0.3444(6) 0.7236(8) 0.0729(6) 0.071(3) Uani 1 1 d . . .
H3A H 0.3966 0.6758 0.0760 0.107 Uiso 1 1 calc R . .
H3B H 0.3599 0.8123 0.0968 0.107 Uiso 1 1 calc R . .
H3C H 0.3058 0.7294 0.0111 0.107 Uiso 1 1 calc R . .
C5 C 0.4527(4) 0.5387(8) 0.2977(6) 0.061(3) Uani 1 1 d . . .
H5A H 0.4824 0.4887 0.2651 0.091 Uiso 1 1 calc R . .
H5B H 0.4639 0.4982 0.3557 0.091 Uiso 1 1 calc R . .
H5C H 0.4738 0.6294 0.3055 0.091 Uiso 1 1 calc R . .
C6 C 0.0985(5) 0.5525(8) 0.3017(6) 0.063(3) Uani 1 1 d . . .
H6A H 0.1012 0.4725 0.3364 0.094 Uiso 1 1 calc R . .
H6B H 0.0391 0.5673 0.2621 0.094 Uiso 1 1 calc R . .
H6C H 0.1180 0.6277 0.3417 0.094 Uiso 1 1 calc R . .
C7 C 0.1663(5) 0.5540(8) -0.0384(5) 0.062(2) Uani 1 1 d . . .
H7A H 0.1843 0.4781 -0.0650 0.094 Uiso 1 1 calc R . .
H7B H 0.1899 0.6345 -0.0542 0.094 Uiso 1 1 calc R . .
H7C H 0.1034 0.5592 -0.0605 0.094 Uiso 1 1 calc R . .
C8 C 0.3717(5) 0.4080(9) 0.0810(6) 0.069(3) Uani 1 1 d . . .
H8A H 0.3385 0.3725 0.0226 0.104 Uiso 1 1 calc R . .
H8B H 0.4079 0.3385 0.1176 0.104 Uiso 1 1 calc R . .
H8C H 0.4082 0.4801 0.0746 0.104 Uiso 1 1 calc R . .
C9 C 0.2626(5) 0.4625(7) 0.2936(5) 0.0416(19) Uani 1 1 d . . .
C11 C 0.3537(5) 0.2407(8) 0.2559(6) 0.069(3) Uani 1 1 d . . .
H11A H 0.3168 0.1627 0.2404 0.104 Uiso 1 1 calc R . .
H11B H 0.3822 0.2449 0.3203 0.104 Uiso 1 1 calc R . .
H11C H 0.3972 0.2354 0.2279 0.104 Uiso 1 1 calc R . .
C12 C 0.1372(6) 0.2514(7) 0.2424(6) 0.062(2) Uani 1 1 d . . .
H12A H 0.0777 0.2734 0.2351 0.093 Uiso 1 1 calc R . .
H12B H 0.1688 0.2276 0.3041 0.093 Uiso 1 1 calc R . .
H12C H 0.1377 0.1770 0.2040 0.093 Uiso 1 1 calc R . .
C13 C 0.1810(5) 0.2475(8) 0.0489(6) 0.058(2) Uani 1 1 d . . .
H13A H 0.1323 0.2704 -0.0044 0.087 Uiso 1 1 calc R . .
H13B H 0.1647 0.1744 0.0793 0.087 Uiso 1 1 calc R . .
H13C H 0.2301 0.2213 0.0325 0.087 Uiso 1 1 calc R . .
C20 C 0.0682(7) 0.7655(9) 0.0521(8) 0.072(3) Uani 1 1 d . . .
H20A H 0.0365 0.7189 -0.0046 0.087 Uiso 1 1 calc R . .
C21 C 0.1389(7) 0.8537(10) 0.0674(8) 0.080(3) Uani 1 1 d . . .
H21A H 0.1663 0.8802 0.0238 0.096 Uiso 1 1 calc R . .
C22 C 0.1607(8) 0.9000(10) 0.1555(9) 0.091(4) Uani 1 1 d . . .
H22A H 0.2079 0.9636 0.1856 0.109 Uiso 1 1 calc R . .
C23 C 0.1064(7) 0.8455(11) 0.1918(8) 0.077(3) Uani 1 1 d . . .
H23A H 0.1073 0.8620 0.2531 0.093 Uiso 1 1 calc R . .
C24 C 0.0490(6) 0.7609(9) 0.1295(8) 0.072(3) Uani 1 1 d . . .
H24A H 0.0013 0.7096 0.1383 0.087 Uiso 1 1 calc R . .
C1A C 0.3649(5) 0.8221(7) 0.2596(5) 0.050(2) Uani 1 1 d . . .
H1AA H 0.4241 0.7973 0.2645 0.059 Uiso 1 1 calc R . .
H1AB H 0.3455 0.8911 0.2137 0.059 Uiso 1 1 calc R . .
C9A C 0.2886(5) 0.4146(8) 0.3918(6) 0.057(2) Uani 1 1 d . . .
H9AA H 0.2471 0.4529 0.4164 0.068 Uiso 1 1 calc R . .
H9AB H 0.2808 0.3181 0.3907 0.068 Uiso 1 1 calc R . .
C1B C 0.3698(5) 0.8832(7) 0.3468(6) 0.058(2) Uani 1 1 d . . .
H1BA H 0.4091 0.9585 0.3598 0.087 Uiso 1 1 calc R . .
H1BB H 0.3911 0.8179 0.3941 0.087 Uiso 1 1 calc R . .
H1BC H 0.3125 0.9127 0.3429 0.087 Uiso 1 1 calc R . .
C9B C 0.3789(6) 0.4447(9) 0.4565(6) 0.074(3) Uani 1 1 d . . .
H9BA H 0.3855 0.4088 0.5148 0.111 Uiso 1 1 calc R . .
H9BB H 0.3876 0.5401 0.4611 0.111 Uiso 1 1 calc R . .
H9BC H 0.4216 0.4046 0.4352 0.111 Uiso 1 1 calc R . .
B2 B 0.2636(5) 0.6324(8) 0.2872(6) 0.036(2) Uani 1 1 d . . .
H2 H 0.2756 0.6886 0.3502 0.043 Uiso 1 1 calc R . .
B3 B 0.2962(6) 0.6458(8) 0.1306(6) 0.042(2) Uani 1 1 d . . .
B5 B 0.3490(5) 0.5381(9) 0.2419(6) 0.043(2) Uani 1 1 d . . .
B6 B 0.1612(5) 0.5356(9) 0.2425(6) 0.038(2) Uani 1 1 d . . .
B7 B 0.2021(6) 0.5376(9) 0.0694(6) 0.045(2) Uani 1 1 d . . .
B8 B 0.3051(5) 0.4636(9) 0.1289(6) 0.045(2) Uani 1 1 d . . .
B10 B 0.1312(5) 0.4911(8) 0.1291(6) 0.041(2) Uani 1 1 d . . .
H10 H 0.0608 0.4836 0.0889 0.049 Uiso 1 1 calc R . .
B11 B 0.2953(6) 0.3724(8) 0.2214(6) 0.041(2) Uani 1 1 d . . .
B12 B 0.1829(5) 0.3778(9) 0.2156(6) 0.040(2) Uani 1 1 d . . .
B13 B 0.2073(5) 0.3743(9) 0.1145(6) 0.040(2) Uani 1 1 d . . .

loop_
_atom_site_aniso_label
_atom_site_aniso_U_11
_atom_site_aniso_U_22
_atom_site_aniso_U_33
_atom_site_aniso_U_23
_atom_site_aniso_U_13
_atom_site_aniso_U_12
Co4 0.0428(6) 0.0307(5) 0.0513(7) 0.0003(6) 0.0136(5) 0.0050(6)
C1 0.039(4) 0.028(4) 0.050(5) 0.000(4) 0.019(4) -0.007(4)
C3 0.095(7) 0.060(6) 0.075(7) -0.006(5) 0.051(6) -0.023(5)
C5 0.036(5) 0.056(6) 0.090(7) -0.004(5) 0.021(5) 0.000(4)
C6 0.056(6) 0.062(6) 0.089(7) -0.009(5) 0.048(5) -0.005(5)
C7 0.074(6) 0.057(6) 0.053(6) -0.008(5) 0.018(5) -0.005(5)
C8 0.057(6) 0.079(7) 0.086(7) -0.029(6) 0.043(6) -0.011(5)
C9 0.057(5) 0.032(4) 0.036(5) -0.002(4) 0.017(4) -0.011(4)
C11 0.060(6) 0.043(5) 0.103(8) 0.011(5) 0.025(6) 0.017(4)
C12 0.080(6) 0.036(4) 0.080(7) -0.001(5) 0.042(5) -0.020(5)
C13 0.060(5) 0.048(5) 0.069(6) -0.017(5) 0.024(5) -0.014(4)
C20 0.075(7) 0.045(6) 0.075(8) -0.004(5) -0.002(6) 0.019(5)
C21 0.099(9) 0.057(6) 0.066(8) 0.024(6) 0.009(7) 0.026(6)
C22 0.108(10) 0.039(6) 0.093(10) 0.002(7) -0.005(8) 0.028(6)
C23 0.079(8) 0.065(7) 0.084(9) -0.011(6) 0.023(7) 0.025(6)
C24 0.058(6) 0.055(6) 0.093(9) 0.006(6) 0.014(7) 0.020(5)
C1A 0.055(5) 0.039(5) 0.058(6) -0.001(4) 0.024(4) -0.014(4)
C9A 0.067(6) 0.044(5) 0.057(6) 0.009(4) 0.019(5) -0.004(4)
C1B 0.072(6) 0.034(5) 0.071(7) -0.013(4) 0.028(5) -0.021(4)
C9B 0.082(7) 0.069(7) 0.055(7) 0.021(5) 0.003(5) -0.006(5)
B2 0.040(5) 0.024(4) 0.048(6) -0.005(4) 0.021(5) -0.009(4)
B3 0.044(5) 0.036(5) 0.047(6) 0.003(4) 0.017(5) -0.014(4)
B5 0.032(5) 0.041(5) 0.056(7) -0.001(5) 0.017(5) -0.002(4)
B6 0.023(5) 0.052(6) 0.036(6) -0.001(4) 0.008(4) -0.001(4)
B7 0.044(6) 0.049(6) 0.042(6) 0.002(5) 0.015(5) -0.005(5)
B8 0.028(5) 0.053(6) 0.055(7) -0.011(5) 0.018(5) -0.001(4)
B10 0.024(4) 0.041(5) 0.059(7) -0.012(5) 0.015(4) -0.004(4)
B11 0.039(5) 0.025(4) 0.059(7) -0.002(4) 0.017(5) 0.003(4)
B12 0.029(5) 0.045(5) 0.047(6) -0.002(5) 0.014(4) -0.009(4)
B13 0.031(5) 0.041(5) 0.048(6) -0.008(5) 0.013(5) -0.001(4)

loop_
_atom_type_symbol
_atom_type_description
_atom_type_scat_dispersion_real
_atom_type_scat_dispersion_imag
_atom_type_scat_source
C C 0.0033 0.0016 'International Tables Vol C Tables 4.2.6.8 and 6.1.1.4'
H H 0.0000 0.0000 'International Tables Vol C Tables 4.2.6.8 and 6.1.1.4'
B B 0.0013 0.0007 'International Tables Vol C Tables 4.2.6.8 and 6.1.1.4'
Co Co 0.3494 0.9721 'International Tables Vol C Tables 4.2.6.8 and 6.1.1.4'

loop_
_geom_angle_atom_site_label_1
_geom_angle_atom_site_label_2
_geom_angle_atom_site_label_3
_geom_angle
_geom_angle_site_symmetry_1
_geom_angle_site_symmetry_3
_geom_angle_publ_flag
C1 Co4 C20 149.6(4) . . ?
C1 Co4 C24 152.5(4) . . ?
C20 Co4 C24 39.3(4) . . ?
C1 Co4 C21 110.3(4) . . ?
C20 Co4 C21 40.1(4) . . ?
C24 Co4 C21 66.2(4) . . ?
C1 Co4 C22 94.3(4) . . ?
C20 Co4 C22 66.3(4) . . ?
C24 Co4 C22 65.2(4) . . ?
C21 Co4 C22 39.6(4) . . ?
C1 Co4 C23 113.4(4) . . ?
C20 Co4 C23 65.8(4) . . ?
C24 Co4 C23 39.4(4) . . ?
C21 Co4 C23 65.1(4) . . ?
C22 Co4 C23 37.6(4) . . ?
C1 Co4 B10 108.9(3) . . ?
C20 Co4 B10 93.0(4) . . ?
C24 Co4 B10 92.1(4) . . ?
C21 Co4 B10 127.7(4) . . ?
C22 Co4 B10 156.7(4) . . ?
C23 Co4 B10 125.3(4) . . ?
C1 Co4 B6 88.7(3) . . ?
C20 Co4 B6 121.6(4) . . ?
C24 Co4 B6 92.9(4) . . ?
C21 Co4 B6 159.1(4) . . ?
C22 Co4 B6 133.7(5) . . ?
C23 Co4 B6 99.9(4) . . ?
B10 Co4 B6 47.9(3) . . ?
C1 Co4 B2 42.2(3) . . ?
C20 Co4 B2 163.7(4) . . ?
C24 Co4 B2 124.4(4) . . ?
C21 Co4 B2 143.3(4) . . ?
C22 Co4 B2 108.2(4) . . ?
C23 Co4 B2 100.2(4) . . ?
B10 Co4 B2 88.6(3) . . ?
B6 Co4 B2 50.1(3) . . ?
C1 Co4 B3 42.2(3) . . ?
C20 Co4 B3 119.8(4) . . ?
C24 Co4 B3 159.1(4) . . ?
C21 Co4 B3 96.0(4) . . ?
C22 Co4 B3 108.7(5) . . ?
C23 Co4 B3 144.1(4) . . ?
B10 Co4 B3 90.6(3) . . ?
B6 Co4 B3 104.2(3) . . ?
B2 Co4 B3 76.4(3) . . ?
C1 Co4 B7 86.4(3) . . ?
C20 Co4 B7 93.2(4) . . ?
C24 Co4 B7 121.1(4) . . ?
C21 Co4 B7 101.6(4) . . ?
C22 Co4 B7 138.4(5) . . ?
C23 Co4 B7 158.7(4) . . ?
B10 Co4 B7 48.5(3) . . ?
B6 Co4 B7 87.8(3) . . ?
B2 Co4 B7 99.9(3) . . ?
B3 Co4 B7 49.2(3) . . ?
B2 C1 B3 125.3(6) . . ?
B2 C1 C1A 118.4(6) . . ?
B3 C1 C1A 116.3(6) . . ?
B2 C1 B5 76.3(5) . . ?
B3 C1 B5 74.8(5) . . ?
C1A C1 B5 120.5(6) . . ?
B2 C1 Co4 74.2(4) . . ?
B3 C1 Co4 75.2(4) . . ?
C1A C1 Co4 127.6(5) . . ?
B5 C1 Co4 111.9(5) . . ?
C9A C9 B12 117.1(6) . . ?
C9A C9 B11 118.8(6) . . ?
B12 C9 B11 65.0(5) . . ?
C9A C9 B2 111.4(6) . . ?
B12 C9 B2 118.7(6) . . ?
B11 C9 B2 118.8(6) . . ?
C9A C9 B6 118.8(6) . . ?
B12 C9 B6 60.0(5) . . ?
B11 C9 B6 112.8(6) . . ?
B2 C9 B6 65.0(5) . . ?
C9A C9 B5 123.2(6) . . ?
B12 C9 B5 111.2(5) . . ?
B11 C9 B5 59.2(4) . . ?
B2 C9 B5 65.1(4) . . ?
B6 C9 B5 110.1(5) . . ?
C24 C20 C21 107.4(10) . . ?
C24 C20 Co4 70.5(6) . . ?
C21 C20 Co4 70.6(5) . . ?
C22 C21 C20 106.6(11) . . ?
C22 C21 Co4 70.6(5) . . ?
C20 C21 Co4 69.3(5) . . ?
C23 C22 C21 109.0(11) . . ?
C23 C22 Co4 71.4(6) . . ?
C21 C22 Co4 69.8(5) . . ?
C22 C23 C24 109.0(11) . . ?
C22 C23 Co4 71.0(6) . . ?
C24 C23 Co4 69.2(5) . . ?
C20 C24 C23 108.0(10) . . ?
C20 C24 Co4 70.2(6) . . ?
C23 C24 Co4 71.4(5) . . ?
C1B C1A C1 118.6(6) . . ?
C9B C9A C9 119.0(7) . . ?
C1 B2 C9 118.5(6) . . ?
C1 B2 B6 121.5(7) . . ?
C9 B2 B6 58.2(4) . . ?
C1 B2 B5 56.3(4) . . ?
C9 B2 B5 64.9(4) . . ?
B6 B2 B5 105.4(5) . . ?
C1 B2 Co4 63.7(4) . . ?
C9 B2 Co4 108.9(5) . . ?
B6 B2 Co4 64.5(4) . . ?
B5 B2 Co4 96.0(4) . . ?
C1 B3 C3 119.8(6) . . ?
C1 B3 B8 111.4(6) . . ?
C3 B3 B8 114.7(7) . . ?
C1 B3 B7 118.8(6) . . ?
C3 B3 B7 117.8(7) . . ?
B8 B3 B7 57.6(5) . . ?
C1 B3 B5 56.9(5) . . ?
C3 B3 B5 128.6(7) . . ?
B8 B3 B5 57.5(5) . . ?
B7 B3 B5 99.8(5) . . ?
C1 B3 Co4 62.6(4) . . ?
C3 B3 Co4 130.2(6) . . ?
B8 B3 Co4 107.6(5) . . ?
B7 B3 Co4 65.6(4) . . ?
B5 B3 Co4 95.7(4) . . ?
C5 B5 C1 112.4(6) . . ?
C5 B5 B8 120.7(6) . . ?
C1 B5 B8 102.8(6) . . ?
C5 B5 B11 116.2(6) . . ?
C1 B5 B11 130.7(6) . . ?
B8 B5 B11 57.8(5) . . ?
C5 B5 B3 122.0(6) . . ?
C1 B5 B3 48.4(4) . . ?
B8 B5 B3 56.9(5) . . ?
B11 B5 B3 107.4(6) . . ?
C5 B5 C9 121.9(7) . . ?
C1 B5 C9 95.6(5) . . ?
B8 B5 C9 99.1(5) . . ?
B11 B5 C9 51.6(4) . . ?
B3 B5 C9 114.8(5) . . ?
C5 B5 B2 121.9(7) . . ?
C1 B5 B2 47.4(4) . . ?
B8 B5 B2 117.2(6) . . ?
B11 B5 B2 97.9(5) . . ?
B3 B5 B2 85.8(5) . . ?
C9 B5 B2 50.0(3) . . ?
C6 B6 B12 118.1(7) . . ?
C6 B6 C9 117.9(7) . . ?
B12 B6 C9 58.5(4) . . ?
C6 B6 B10 128.2(6) . . ?
B12 B6 B10 60.9(5) . . ?
C9 B6 B10 104.5(6) . . ?
C6 B6 B2 113.2(6) . . ?
B12 B6 B2 110.0(6) . . ?
C9 B6 B2 56.8(4) . . ?
B10 B6 B2 114.6(6) . . ?
C6 B6 Co4 121.1(6) . . ?
B12 B6 Co4 116.2(5) . . ?
C9 B6 Co4 108.6(5) . . ?
B10 B6 Co4 65.2(4) . . ?
B2 B6 Co4 65.4(4) . . ?
C7 B7 B13 118.1(7) . . ?
C7 B7 B8 122.0(7) . . ?
B13 B7 B8 60.0(5) . . ?
C7 B7 B10 121.8(7) . . ?
B13 B7 B10 59.8(5) . . ?
B8 B7 B10 106.1(6) . . ?
C7 B7 B3 115.0(6) . . ?
B13 B7 B3 114.5(6) . . ?
B8 B7 B3 60.6(5) . . ?
B10 B7 B3 116.4(6) . . ?
C7 B7 Co4 120.0(6) . . ?
B13 B7 Co4 113.2(5) . . ?
B8 B7 Co4 109.3(5) . . ?
B10 B7 Co4 63.3(4) . . ?
B3 B7 Co4 65.2(4) . . ?
C8 B8 B13 119.2(7) . . ?
C8 B8 B7 123.9(7) . . ?
B13 B8 B7 60.0(5) . . ?
C8 B8 B11 118.6(7) . . ?
B13 B8 B11 60.7(5) . . ?
B7 B8 B11 108.0(6) . . ?
C8 B8 B3 114.6(7) . . ?
B13 B8 B3 115.6(6) . . ?
B7 B8 B3 61.8(5) . . ?
B11 B8 B3 117.8(6) . . ?
C8 B8 B5 119.9(6) . . ?
B13 B8 B5 110.7(6) . . ?
B7 B8 B5 108.7(6) . . ?
B11 B8 B5 61.3(5) . . ?
B3 B8 B5 65.6(5) . . ?
B6 B10 B12 58.2(5) . . ?
B6 B10 B13 110.3(6) . . ?
B12 B10 B13 60.8(5) . . ?
B6 B10 B7 118.6(6) . . ?
B12 B10 B7 111.1(6) . . ?
B13 B10 B7 59.5(5) . . ?
B6 B10 Co4 66.9(4) . . ?
B12 B10 Co4 115.5(5) . . ?
B13 B10 Co4 117.0(5) . . ?
B7 B10 Co4 68.2(4) . . ?
C11 B11 C9 119.9(7) . . ?
C11 B11 B8 119.1(7) . . ?
C9 B11 B8 115.4(6) . . ?
C11 B11 B13 120.8(7) . . ?
C9 B11 B13 107.3(6) . . ?
B8 B11 B13 59.3(5) . . ?
C11 B11 B12 120.9(6) . . ?
C9 B11 B12 57.3(5) . . ?
B8 B11 B12 109.1(6) . . ?
B13 B11 B12 59.4(5) . . ?
C11 B11 B5 119.2(6) . . ?
C9 B11 B5 69.2(5) . . ?
B8 B11 B5 60.8(5) . . ?
B13 B11 B5 109.2(6) . . ?
B12 B11 B5 113.1(6) . . ?
C12 B12 C9 121.1(7) . . ?
C12 B12 B6 120.5(7) . . ?
C9 B12 B6 61.5(5) . . ?
C12 B12 B10 125.4(7) . . ?
C9 B12 B10 106.7(6) . . ?
B6 B12 B10 60.9(5) . . ?
C12 B12 B13 119.7(7) . . ?
C9 B12 B13 108.3(6) . . ?
B6 B12 B13 112.1(6) . . ?
B10 B12 B13 60.4(5) . . ?
C12 B12 B11 121.6(7) . . ?
C9 B12 B11 57.8(5) . . ?
B6 B12 B11 108.2(6) . . ?
B10 B12 B11 105.0(6) . . ?
B13 B12 B11 60.1(5) . . ?
C13 B13 B8 120.4(7) . . ?
C13 B13 B7 120.2(7) . . ?
B8 B13 B7 60.0(5) . . ?
C13 B13 B10 124.4(6) . . ?
B8 B13 B10 106.9(6) . . ?
B7 B13 B10 60.8(5) . . ?
C13 B13 B12 120.5(7) . . ?
B8 B13 B12 110.5(6) . . ?
B7 B13 B12 110.6(6) . . ?
B10 B13 B12 58.9(5) . . ?
C13 B13 B11 123.3(7) . . ?
B8 B13 B11 59.9(5) . . ?
B7 B13 B11 107.4(6) . . ?
B10 B13 B11 104.3(6) . . ?
B12 B13 B11 60.5(5) . . ?

loop_
_geom_bond_atom_site_label_1
_geom_bond_atom_site_label_2
_geom_bond_distance
_geom_bond_site_symmetry_2
_geom_bond_publ_flag
Co4 C1 2.031(7) . ?
Co4 C20 2.032(9) . ?
Co4 C24 2.036(9) . ?
Co4 C21 2.050(9) . ?
Co4 C22 2.059(9) . ?
Co4 C23 2.064(9) . ?
Co4 B10 2.135(8) . ?
Co4 B6 2.164(9) . ?
Co4 B2 2.180(9) . ?
Co4 B3 2.212(9) . ?
Co4 B7 2.220(9) . ?
C1 B2 1.521(10) . ?
C1 B3 1.536(11) . ?
C1 C1A 1.558(9) . ?
C1 B5 1.721(11) . ?
C3 B3 1.599(11) . ?
C5 B5 1.605(10) . ?
C6 B6 1.619(10) . ?
C7 B7 1.606(11) . ?
C8 B8 1.624(11) . ?
C9 C9A 1.537(10) . ?
C9 B12 1.671(11) . ?
C9 B11 1.680(11) . ?
C9 B2 1.697(10) . ?
C9 B6 1.723(11) . ?
C9 B5 2.006(11) . ?
C11 B11 1.600(10) . ?
C12 B12 1.594(10) . ?
C13 B13 1.595(11) . ?
C20 C24 1.368(13) . ?
C20 C21 1.400(13) . ?
C21 C22 1.392(13) . ?
C22 C23 1.329(13) . ?
C23 C24 1.381(13) . ?
C1A C1B 1.484(10) . ?
C9A C9B 1.496(10) . ?
B2 B6 1.838(11) . ?
B2 B5 2.008(12) . ?
B3 B8 1.823(12) . ?
B3 B7 1.844(12) . ?
B3 B5 1.982(13) . ?
B5 B8 1.834(13) . ?
B5 B11 1.843(11) . ?
B6 B12 1.699(12) . ?
B6 B10 1.745(12) . ?
B7 B13 1.768(12) . ?
B7 B8 1.768(12) . ?
B7 B10 1.791(12) . ?
B8 B13 1.767(12) . ?
B8 B11 1.778(13) . ?
B10 B12 1.746(13) . ?
B10 B13 1.773(11) . ?
B11 B13 1.791(12) . ?
B11 B12 1.800(12) . ?
B12 B13 1.780(13) . ?
